data_7237026
loop_
_publ_author_name
'Krompiec, Michal P.'
'Baxter, Sean N.'
'Klimareva, Elena L.'
'Yufit, Dmitry S.'
'Congrave, Daniel G.'
'Britten, Thomas K.'
'Perepichka, Igor F.'

_publ_section_title
;
 3,4-Phenylenedioxythiophenes (PheDOTs) functionalized with
 electron-withdrawing groups and their analogs for organic electronics
;
_journal_issue 14
_journal_name_full 'Journal of Materials Chemistry C'
_journal_page_first 3743
_journal_paper_doi 10.1039/C7TC05227H
_journal_volume 6
_journal_year 2018
_chemical_absolute_configuration ad
_chemical_formula_moiety 'C13 H6 F4 O4 S'
_chemical_formula_sum 'C13 H6 F4 O4 S'
_chemical_formula_weight 334.24
_space_group_crystal_system orthorhombic
_space_group_IT_number 19
_space_group_name_Hall 'P 2ac 2ab'
_space_group_name_H-M_alt 'P 21 21 21'
_atom_sites_solution_hydrogens difmap
_atom_sites_solution_primary direct
_atom_sites_solution_secondary difmap
_audit_creation_date 2015-01-16
_audit_creation_method
;
Olex2 1.2-beta
(compiled 2015.01.12 svn.r3133 for OlexSys, GUI svn.r4987)
;
_audit_update_record
;
2017-06-01 deposited with the CCDC.
2018-01-02 downloaded from the CCDC.
;
_cell_angle_alpha 90.00
_cell_angle_beta 90.00
_cell_angle_gamma 90.00
_cell_formula_units_Z 4
_cell_length_a 6.2517(5)
_cell_length_b 7.3716(5)
_cell_length_c 26.471(2)
_cell_measurement_reflns_used 9868
_cell_measurement_temperature 120.0
_cell_measurement_theta_max 31.51
_cell_measurement_theta_min 2.87
_cell_volume 1219.92(16)
_computing_cell_refinement 'SAINT v8.34A (Bruker, 2013)'
_computing_data_collection 'APEX2 v.2013.4_1 (Bruker, 2013)'
_computing_data_reduction 'SAINT v8.34A (Bruker, 2013)'
_computing_molecular_graphics 'Olex2 (Dolomanov et al., 2009)'
_computing_publication_material 'Olex2 (Dolomanov et al., 2009)'
_computing_structure_refinement 'XL (Sheldrick, 2008)'
_computing_structure_solution 'XS (Sheldrick, 2008)'
_diffrn_ambient_temperature 120.0
_diffrn_detector 'Bruker PHOTON 100 CMOS'
_diffrn_detector_type 'CMOS sensor'
_diffrn_measured_fraction_theta_full 0.999
_diffrn_measured_fraction_theta_max 0.999
_diffrn_measurement_device 'Bruker D8 Venture'
_diffrn_measurement_device_type D8Venture
_diffrn_measurement_method '\f and \w scans'
_diffrn_radiation_monochromator 'focusing mirrors'
_diffrn_radiation_probe x-ray
_diffrn_radiation_type MoK\a
_diffrn_radiation_wavelength 0.71073
_diffrn_reflns_av_R_equivalents 0.0302
_diffrn_reflns_av_unetI/netI 0.0175
_diffrn_reflns_limit_h_max 8
_diffrn_reflns_limit_h_min -8
_diffrn_reflns_limit_k_max 10
_diffrn_reflns_limit_k_min -10
_diffrn_reflns_limit_l_max 37
_diffrn_reflns_limit_l_min -37
_diffrn_reflns_number 25897
_diffrn_reflns_theta_full 30.00
_diffrn_reflns_theta_max 30.00
_diffrn_reflns_theta_min 2.87
_diffrn_source 'ImuS microsource'
_diffrn_standards_number 0
_exptl_absorpt_coefficient_mu 0.335
_exptl_absorpt_correction_T_max 1.0000
_exptl_absorpt_correction_T_min 0.9350
_exptl_absorpt_correction_type multi-scan
_exptl_absorpt_process_details
;
SADABS-2014/4 (Bruker,2014/4) was used for absorption correction.
wR2(int) was 0.1018 before and 0.0401 after correction.
The Ratio of minimum to maximum transmission is 0.9350.
The \l/2 correction factor is 0.00150.
;
_exptl_crystal_colour 'clear light colourless'
_exptl_crystal_colour_lustre clear
_exptl_crystal_colour_modifier light
_exptl_crystal_colour_primary colourless
_exptl_crystal_density_diffrn 1.820
_exptl_crystal_density_method 'not measured'
_exptl_crystal_description plate
_exptl_crystal_F_000 672
_exptl_crystal_size_max 0.34
_exptl_crystal_size_mid 0.26
_exptl_crystal_size_min 0.12
_refine_diff_density_max 0.419
_refine_diff_density_min -0.249
_refine_diff_density_rms 0.051
_refine_ls_abs_structure_details 'Flack H D (1983), Acta Cryst. A39, 876-881'
_refine_ls_abs_structure_Flack 0.00(5)
_refine_ls_extinction_coef 0.0053(7)
_refine_ls_extinction_expression Fc^*^=kFc[1+0.001xFc^2^\l^3^/sin(2\q)]^-1/4^
_refine_ls_extinction_method SHELXL
_refine_ls_goodness_of_fit_ref 1.071
_refine_ls_hydrogen_treatment refall
_refine_ls_matrix_type full
_refine_ls_number_parameters 224
_refine_ls_number_reflns 3576
_refine_ls_number_restraints 0
_refine_ls_restrained_S_all 1.071
_refine_ls_R_factor_all 0.0279
_refine_ls_R_factor_gt 0.0259
_refine_ls_shift/su_max 0.001
_refine_ls_shift/su_mean 0.000
_refine_ls_structure_factor_coef Fsqd
_refine_ls_weighting_details 'calc w=1/[\s^2^(Fo^2^)+(0.0400P)^2^+0.3000P] where P=(Fo^2^+2Fc^2^)/3'
_refine_ls_weighting_scheme calc
_refine_ls_wR_factor_gt 0.0677
_refine_ls_wR_factor_ref 0.0690
_reflns_number_gt 3439
_reflns_number_total 3576
_reflns_threshold_expression >2sigma(I)
_cod_data_source_file c7tc05227h2.cif
_cod_data_source_block F4_23_iper2
_cod_depositor_comments
;
The following automatic conversions were performed:

data item '_diffrn_radiation_probe' value 'X-ray' was changed to
'x-ray' in accordance with the
/home/saulius/struct/COD-crude-data/automatic-downloads/DataCite-retrospective/RSC/depositions/lib/dictionaries/cif_core.dic
dictionary named 'cif_core.dic' version 2.4.2 last updated on
2011-04-26.

Automatic conversion script
Id: cif_fix_values 6909 2019-04-08 15:41:33Z antanas 
;
_cod_original_cell_volume 1219.94(16)
_cod_database_code 7237026
_computing.bruker_data_scaling 'SADABS V2012/1 (Bruker AXS Inc.)'

_olex2_refinement_description
;
;
_olex2_submission_special_instructions 'No special instructions were received'

loop_
_space_group_symop_id
_space_group_symop_operation_xyz
1 'x, y, z'
2 '-x+1/2, -y, z+1/2'
3 'x+1/2, -y+1/2, -z'
4 '-x, y+1/2, -z+1/2'

loop_
_atom_site_label
_atom_site_type_symbol
_atom_site_fract_x
_atom_site_fract_y
_atom_site_fract_z
_atom_site_U_iso_or_equiv
_atom_site_adp_type
_atom_site_occupancy
_atom_site_calc_flag
S1 S 0.78709(5) 0.73953(4) 0.643995(11) 0.01434(7) Uani 1 d
F1 F 0.79935(16) 0.09575(10) 0.47316(3) 0.01750(16) Uani 1 d
F2 F 0.79837(15) 0.14943(10) 0.37131(3) 0.01872(16) Uani 1 d
F3 F 0.78595(15) 0.49207(10) 0.33373(3) 0.01918(16) Uani 1 d
F4 F 0.77718(14) 0.78054(9) 0.39773(3) 0.01568(15) Uani 1 d
O1 O 0.78930(18) 0.37217(11) 0.53854(3) 0.01383(17) Uani 1 d
O2 O 0.77316(16) 0.73883(12) 0.49786(3) 0.01416(17) Uani 1 d
O3 O 0.83210(17) 0.40805(13) 0.70153(3) 0.0177(2) Uani 1 d
O4 O 0.81289(17) 0.20642(13) 0.63758(3) 0.0190(2) Uani 1 d
C1 C 0.7919(2) 0.52099(16) 0.62036(4) 0.0128(2) Uani 1 d
C2 C 0.7861(2) 0.52396(15) 0.56869(4) 0.0116(2) Uani 1 d
C3 C 0.7787(2) 0.70206(15) 0.54889(4) 0.0114(2) Uani 1 d
C4 C 0.7786(2) 0.83338(16) 0.58486(4) 0.0137(2) Uani 1 d
C5 C 0.7886(2) 0.41067(16) 0.48740(4) 0.0113(2) Uani 1 d
C6 C 0.7943(2) 0.26465(15) 0.45456(4) 0.0122(2) Uani 1 d
C7 C 0.7937(2) 0.29124(15) 0.40279(4) 0.0129(2) Uani 1 d
C8 C 0.7872(2) 0.46535(17) 0.38379(4) 0.0130(2) Uani 1 d
C9 C 0.7814(2) 0.61207(15) 0.41632(4) 0.0121(2) Uani 1 d
C10 C 0.7810(2) 0.58598(15) 0.46819(4) 0.0109(2) Uani 1 d
C11 C 0.8114(2) 0.36050(17) 0.65290(4) 0.0137(2) Uani 1 d
C12 C 0.8737(2) 0.2605(2) 0.73715(5) 0.0209(3) Uani 1 d
C13 C 0.6730(3) 0.1642(2) 0.75216(6) 0.0292(3) Uani 1 d
H4 H 0.776(3) 0.957(3) 0.5802(7) 0.027(5) Uiso 1 d
H12A H 0.942(3) 0.317(3) 0.7656(6) 0.019(4) Uiso 1 d
H12B H 0.977(4) 0.179(3) 0.7213(8) 0.042(6) Uiso 1 d
H13A H 0.710(4) 0.076(3) 0.7786(8) 0.034(5) Uiso 1 d
H13B H 0.567(4) 0.236(3) 0.7643(8) 0.040(6) Uiso 1 d
H13C H 0.608(4) 0.096(3) 0.7245(8) 0.038(6) Uiso 1 d

loop_
_atom_site_aniso_label
_atom_site_aniso_U_11
_atom_site_aniso_U_22
_atom_site_aniso_U_33
_atom_site_aniso_U_23
_atom_site_aniso_U_13
_atom_site_aniso_U_12
S1 0.01530(12) 0.01359(12) 0.01413(12) -0.00491(10) -0.00047(11) 0.00026(12)
F1 0.0295(4) 0.0074(3) 0.0156(3) 0.0013(3) -0.0011(3) -0.0001(3)
F2 0.0293(4) 0.0129(3) 0.0140(3) -0.0044(3) -0.0003(3) 0.0010(4)
F3 0.0273(4) 0.0198(4) 0.0105(3) 0.0034(3) -0.0004(3) 0.0002(4)
F4 0.0195(3) 0.0096(3) 0.0180(3) 0.0054(3) -0.0010(3) 0.0002(3)
O1 0.0236(4) 0.0082(3) 0.0097(3) -0.0003(3) -0.0006(4) -0.0007(4)
O2 0.0211(4) 0.0082(3) 0.0131(3) -0.0008(3) -0.0003(3) 0.0000(4)
O3 0.0267(5) 0.0160(4) 0.0104(4) -0.0011(3) -0.0015(3) 0.0015(4)
O4 0.0294(5) 0.0148(4) 0.0127(4) -0.0014(3) -0.0006(4) 0.0008(4)
C1 0.0129(5) 0.0117(5) 0.0139(5) -0.0018(4) -0.0001(4) 0.0004(5)
C2 0.0120(5) 0.0096(4) 0.0131(5) -0.0030(4) -0.0006(5) 0.0000(5)
C3 0.0101(5) 0.0105(5) 0.0134(5) -0.0005(4) -0.0004(4) 0.0002(4)
C4 0.0122(5) 0.0122(5) 0.0166(5) -0.0023(4) -0.0006(4) 0.0002(5)
C5 0.0132(5) 0.0106(5) 0.0102(4) 0.0007(4) -0.0001(4) -0.0007(5)
C6 0.0154(5) 0.0085(5) 0.0128(5) 0.0007(4) -0.0007(4) 0.0000(5)
C7 0.0140(5) 0.0116(5) 0.0131(5) -0.0028(4) -0.0007(5) 0.0000(5)
C8 0.0129(5) 0.0149(5) 0.0111(5) 0.0014(4) -0.0006(5) -0.0006(5)
C9 0.0113(5) 0.0093(5) 0.0158(5) 0.0040(4) -0.0014(4) -0.0010(5)
C10 0.0101(5) 0.0091(4) 0.0133(5) -0.0013(4) -0.0001(4) -0.0005(4)
C11 0.0130(5) 0.0179(5) 0.0103(5) -0.0010(4) -0.0005(4) 0.0001(5)
C12 0.0297(7) 0.0211(6) 0.0120(5) 0.0015(5) -0.0031(5) 0.0047(6)
C13 0.0394(10) 0.0276(8) 0.0205(6) 0.0017(6) 0.0023(6) -0.0047(7)

loop_
_atom_type_symbol
_atom_type_description
_atom_type_scat_dispersion_real
_atom_type_scat_dispersion_imag
_atom_type_scat_source
C C 0.0033 0.0016 'International Tables Vol C Tables 4.2.6.8 and 6.1.1.4'
H H 0.0000 0.0000 'International Tables Vol C Tables 4.2.6.8 and 6.1.1.4'
F F 0.0171 0.0103 'International Tables Vol C Tables 4.2.6.8 and 6.1.1.4'
O O 0.0106 0.0060 'International Tables Vol C Tables 4.2.6.8 and 6.1.1.4'
S S 0.1246 0.1234 'International Tables Vol C Tables 4.2.6.8 and 6.1.1.4'

loop_
_geom_angle_atom_site_label_1
_geom_angle_atom_site_label_2
_geom_angle_atom_site_label_3
_geom_angle
C4 S1 C1 92.65(6)
C2 O1 C5 113.65(9)
C10 O2 C3 113.45(9)
C11 O3 C12 116.22(10)
C2 C1 S1 110.27(9)
C2 C1 C11 126.97(11)
C11 C1 S1 122.69(9)
O1 C2 C3 122.74(10)
C1 C2 O1 124.54(10)
C1 C2 C3 112.72(10)
O2 C3 C2 123.14(10)
C4 C3 O2 123.17(11)
C4 C3 C2 113.69(10)
S1 C4 H4 121.6(12)
C3 C4 S1 110.67(9)
C3 C4 H4 127.7(12)
O1 C5 C6 117.07(10)
O1 C5 C10 123.31(10)
C6 C5 C10 119.62(10)
F1 C6 C5 119.52(10)
F1 C6 C7 119.71(10)
C5 C6 C7 120.77(10)
F2 C7 C6 120.41(10)
F2 C7 C8 120.07(10)
C8 C7 C6 119.52(10)
F3 C8 C7 119.85(11)
F3 C8 C9 120.04(11)
C7 C8 C9 120.11(10)
F4 C9 C8 119.88(10)
F4 C9 C10 119.59(10)
C8 C9 C10 120.54(10)
O2 C10 C5 123.67(10)
O2 C10 C9 116.89(10)
C9 C10 C5 119.44(10)
O3 C11 C1 111.14(10)
O4 C11 O3 124.64(12)
O4 C11 C1 124.21(11)
O3 C12 C13 112.03(13)
O3 C12 H12A 105.0(11)
O3 C12 H12B 107.2(13)
C13 C12 H12A 111.9(11)
C13 C12 H12B 112.4(14)
H12A C12 H12B 107.9(17)
C12 C13 H13A 107.6(13)
C12 C13 H13B 115.6(16)
C12 C13 H13C 113.3(13)
H13A C13 H13B 107.7(17)
H13A C13 H13C 107.1(17)
H13B C13 H13C 105.2(19)

loop_
_geom_bond_atom_site_label_1
_geom_bond_atom_site_label_2
_geom_bond_distance
S1 C1 1.7285(12)
S1 C4 1.7124(13)
F1 C6 1.3393(13)
F2 C7 1.3371(13)
F3 C8 1.3397(13)
F4 C9 1.3361(12)
O1 C2 1.3745(13)
O1 C5 1.3832(13)
O2 C3 1.3781(14)
O2 C10 1.3744(13)
O3 C11 1.3405(14)
O3 C12 1.4626(17)
O4 C11 1.2060(16)
C1 C2 1.3684(15)
C1 C11 1.4685(17)
C2 C3 1.4144(16)
C3 C4 1.3579(16)
C4 H4 0.92(2)
C5 C6 1.3841(15)
C5 C10 1.3896(16)
C6 C7 1.3844(15)
C7 C8 1.3791(16)
C8 C9 1.3829(16)
C9 C10 1.3864(16)
C12 C13 1.495(2)
C12 H12A 0.962(18)
C12 H12B 0.98(2)
C13 H13A 0.98(2)
C13 H13B 0.91(2)
C13 H13C 0.98(2)

loop_
_geom_torsion_atom_site_label_1
_geom_torsion_atom_site_label_2
_geom_torsion_atom_site_label_3
_geom_torsion_atom_site_label_4
_geom_torsion
C1 C11 O3 C12 -174.29(11)
C12 O3 C11 O4 4.3(2)
C13 C12 O3 C11 -82.03(15)
